data_1550738
loop_
_publ_author_name
'Kumar, Girijesh'
'Guda, Ramu'
'Husain, Ahmad'
'Patra, Ranjan'
'Kirandeep, ?'
'Kasula, Mamatha'

_publ_section_title
;
 Synthesis and photophysical properties of pyridyl conjugated triazole
 appended naphthalenediimide derivatives.
;
_journal_issue 6
_journal_name_full
'Photochemical &amp; photobiological sciences : Official journal of the European Photochemistry Association and the European Society for Photobiology'
_journal_page_first 1333
_journal_page_last 1341
_journal_paper_doi 10.1039/c9pp00003h
_journal_volume 18
_journal_year 2019
_chemical_formula_moiety '2(C19 H10 N6 O2), C3 H6 N O'
_chemical_formula_sum 'C41 H26 N13 O5'
_chemical_formula_weight 780.75
_space_group_crystal_system triclinic
_space_group_IT_number 2
_space_group_name_Hall '-P 1'
_space_group_name_H-M_alt 'P -1'
_symmetry_space_group_name_Hall '-P 1'
_symmetry_space_group_name_H-M 'P -1'
_atom_sites_solution_hydrogens geom
_audit_creation_date 2017-03-14
_audit_creation_method
;
Olex2 1.2-beta
(compiled 2017.01.04 svn.r3372 for OlexSys, GUI svn.r5292)
;
_audit_update_record
;
2017-03-14 deposited with the CCDC.    2019-03-11 downloaded from the CCDC.
;
_cell_angle_alpha 62.734(2)
_cell_angle_beta 68.276(2)
_cell_angle_gamma 76.955(2)
_cell_formula_units_Z 2
_cell_length_a 12.5300(7)
_cell_length_b 13.3747(7)
_cell_length_c 13.8179(8)
_cell_measurement_reflns_used 5914
_cell_measurement_temperature 300(2)
_cell_measurement_theta_max 23.09
_cell_measurement_theta_min 2.37
_cell_volume 1907.76(19)
_computing_molecular_graphics 'Olex2 (Dolomanov et al., 2009)'
_computing_publication_material 'Olex2 (Dolomanov et al., 2009)'
_computing_structure_refinement 'ShelXL (Sheldrick, 2015)'
_diffrn_ambient_temperature 300.15
_diffrn_measured_fraction_theta_full 0.996
_diffrn_measured_fraction_theta_max 0.988
_diffrn_measurement_device_type 'Bruker APEX-II CCD'
_diffrn_measurement_method '\f and \w scans'
_diffrn_radiation_type MoK\a
_diffrn_radiation_wavelength 0.71073
_diffrn_reflns_av_R_equivalents 0.0690
_diffrn_reflns_av_unetI/netI 0.0723
_diffrn_reflns_Laue_measured_fraction_full 0.996
_diffrn_reflns_Laue_measured_fraction_max 0.988
_diffrn_reflns_limit_h_max 15
_diffrn_reflns_limit_h_min -15
_diffrn_reflns_limit_k_max 16
_diffrn_reflns_limit_k_min -16
_diffrn_reflns_limit_l_max 17
_diffrn_reflns_limit_l_min -17
_diffrn_reflns_number 32913
_diffrn_reflns_point_group_measured_fraction_full 0.996
_diffrn_reflns_point_group_measured_fraction_max 0.988
_diffrn_reflns_theta_full 25.242
_diffrn_reflns_theta_max 26.371
_diffrn_reflns_theta_min 2.370
_diffrn_standards_number 0
_exptl_absorpt_coefficient_mu 0.095
_exptl_absorpt_correction_T_max 0.7454
_exptl_absorpt_correction_T_min 0.6689
_exptl_absorpt_correction_type multi-scan
_exptl_absorpt_process_details
'SADABS-2014/5 (Bruker,2014/5) was used for absorption correction. wR2(int) was 0.1085 before and 0.0546 after correction. The Ratio of minimum to maximum transmission is 0.8974. The \l/2 correction factor is 0.00150.'
_exptl_crystal_colour red
_exptl_crystal_colour_primary red
_exptl_crystal_density_diffrn 1.359
_exptl_crystal_description plate
_exptl_crystal_F_000 806
_exptl_crystal_preparation ', Luminescent'
_exptl_crystal_recrystallization_method 'Re-crystallisation from solvent: DMF'
_exptl_crystal_size_max 0.19
_exptl_crystal_size_mid 0.16
_exptl_crystal_size_min 0.15
_refine_diff_density_max 0.435
_refine_diff_density_min -0.353
_refine_diff_density_rms 0.064
_refine_ls_extinction_method none
_refine_ls_goodness_of_fit_ref 1.031
_refine_ls_hydrogen_treatment constr
_refine_ls_matrix_type full
_refine_ls_number_parameters 534
_refine_ls_number_reflns 7718
_refine_ls_number_restraints 160
_refine_ls_restrained_S_all 1.034
_refine_ls_R_factor_all 0.1642
_refine_ls_R_factor_gt 0.0845
_refine_ls_shift/su_max 0.000
_refine_ls_shift/su_mean 0.000
_refine_ls_structure_factor_coef Fsqd
_refine_ls_weighting_details 'w=1/[\s^2^(Fo^2^)+(0.1603P)^2^] where P=(Fo^2^+2Fc^2^)/3'
_refine_ls_weighting_scheme calc
_refine_ls_wR_factor_gt 0.2369
_refine_ls_wR_factor_ref 0.2692
_reflns_Friedel_coverage 0.000
_reflns_number_gt 3958
_reflns_number_total 7718
_reflns_threshold_expression 'I > 2\s(I)'
_cod_data_source_file c9pp00003h2.cif
_cod_data_source_block db41
_cod_depositor_comments 'Adding full bibliography for 1550738.cif.'
_cod_database_code 1550738
_shelx_shelxl_version_number 2016/6
_shelx_space_group_comment
;
The symmetry employed for this shelxl refinement is uniquely defined
by the following loop, which should always be used as a source of
symmetry information in preference to the above space-group names.
They are only intended as comments.
;
_shelx_estimated_absorpt_t_max 0.986
_shelx_estimated_absorpt_t_min 0.982
_olex2_refinement_description
;
1. Fixed Uiso
 At 1.2 times of:
  All C(H) groups
 At 1.5 times of:
  All C(H,H,H) groups
2. Restrained distances
 N13-C40
 1.44 with sigma of 0.01
 N13-C39
 1.44 with sigma of 0.01
 N13-C41
 1.3 with sigma of 0.01
 O5-C41
 1.2 with sigma of 0.01
 N13-O5
 0.04 with sigma of 2.23
 C40-C39
 0.04 with sigma of 2.45
3. Rigid bond restraints
 All non-hydrogen atoms
 with sigma for 1-2 distances of 0.01 and sigma for 1-3 distances of 0.01
4.a Aromatic/amide H refined with riding coordinates:
 C19(H19), C37(H37), C18(H18), C38(H38), C4(H4), C9(H9), C12(H12), C2(H2),
 C21(H21), C11(H11), C3(H3), C10(H10), C1(H1), C22(H22), C23(H23), C29(H29),
 C20(H20), C28(H28), C30(H30), C31(H31)
4.b Idealised Me refined as rotating group:
 C40(H40A,H40B,H40C), C39(H39A,H39B,H39C)
;
_olex2_submission_special_instructions 'No special instructions were received'

loop_
_space_group_symop_operation_xyz
'x, y, z'
'-x, -y, -z'

loop_
_atom_site_label
_atom_site_type_symbol
_atom_site_fract_x
_atom_site_fract_y
_atom_site_fract_z
_atom_site_U_iso_or_equiv
_atom_site_adp_type
_atom_site_occupancy
_atom_site_site_symmetry_order
_atom_site_calc_flag
_atom_site_refinement_flags_posn
_atom_site_refinement_flags_adp
O4 O 0.2814(2) 0.1996(2) 0.3299(2) 0.0774(7) Uani 1 1 d . U
O2 O 0.6963(2) 0.5603(2) 0.16047(18) 0.0751(7) Uani 1 1 d . U
O3 O 0.0433(2) 0.1601(2) 0.6801(2) 0.0798(7) Uani 1 1 d . U
N11 N 0.1550(2) 0.1833(2) 0.5015(2) 0.0586(7) Uani 1 1 d . U
N5 N 0.5423(2) 0.6730(2) 0.21096(19) 0.0581(7) Uani 1 1 d . U
O1 O 0.3830(2) 0.7838(2) 0.25266(19) 0.0856(8) Uani 1 1 d . U
N4 N 0.5545(2) 0.7379(2) 0.09597(19) 0.0611(7) Uani 1 1 d . U
C34 C 0.0322(2) 0.0363(2) 0.5006(2) 0.0464(7) Uani 1 1 d . U
C15 C 0.5078(2) 0.5350(2) 0.4413(2) 0.0431(7) Uani 1 1 d . U
N2 N 0.5910(3) 0.8777(3) -0.0727(2) 0.0766(9) Uani 1 1 d . U
N3 N 0.5230(3) 0.8071(3) -0.0679(2) 0.0777(9) Uani 1 1 d . U
C14 C 0.5982(2) 0.5043(2) 0.3595(2) 0.0483(7) Uani 1 1 d . U
N10 N 0.2209(2) 0.2534(2) 0.5030(2) 0.0700(8) Uani 1 1 d . U
C16 C 0.4337(2) 0.6314(2) 0.4095(2) 0.0485(7) Uani 1 1 d . U
N1 N 0.7255(3) 0.8174(3) 0.1382(2) 0.0756(8) Uani 1 1 d . U
C33 C -0.0073(2) 0.0691(2) 0.5928(2) 0.0517(7) Uani 1 1 d . U
C19 C 0.6676(3) 0.4088(3) 0.3924(3) 0.0585(8) Uani 1 1 d . U
H19 H 0.725709 0.388888 0.337506 0.070 Uiso 1 1 calc R .
C35 C 0.1334(2) 0.0754(2) 0.4099(2) 0.0520(7) Uani 1 1 d . U
N6 N 0.4426(3) 0.5369(3) 0.1620(3) 0.0778(8) Uani 1 1 d . U
C17 C 0.4470(3) 0.7037(3) 0.2878(3) 0.0569(8) Uani 1 1 d . U
C6 C 0.6090(3) 0.8357(3) 0.0274(3) 0.0615(8) Uani 1 1 d . U
C36 C 0.1985(3) 0.1568(3) 0.4064(3) 0.0563(8) Uani 1 1 d . U
C32 C 0.0622(3) 0.1406(3) 0.5980(3) 0.0562(8) Uani 1 1 d . U
C37 C 0.1711(3) 0.0407(3) 0.3233(3) 0.0660(9) Uani 1 1 d . U
H37 H 0.239204 0.065727 0.264781 0.079 Uiso 1 1 calc R .
N8 N 0.3519(3) 0.3123(4) 0.5276(3) 0.1025(12) Uani 1 1 d . U
C18 C 0.3485(3) 0.6594(3) 0.4910(3) 0.0603(8) Uani 1 1 d . U
H18 H 0.300621 0.724423 0.468990 0.072 Uiso 1 1 calc R .
C13 C 0.6196(3) 0.5781(3) 0.2358(2) 0.0566(8) Uani 1 1 d . U
C5 C 0.6794(3) 0.8861(3) 0.0547(3) 0.0631(8) Uani 1 1 d . U
C38 C -0.1080(3) 0.0319(3) 0.6777(3) 0.0669(9) Uani 1 1 d . U
H38 H -0.134603 0.055352 0.736917 0.080 Uiso 1 1 calc R .
C7 C 0.5002(3) 0.7236(3) 0.0338(3) 0.0663(9) Uani 1 1 d . U
N7 N 0.3174(3) 0.0262(3) 0.5918(3) 0.0983(11) Uani 1 1 d . U
N9 N 0.2853(4) 0.4058(4) 0.4749(4) 0.1134(13) Uani 1 1 d . U
C8 C 0.4332(3) 0.6298(3) 0.0689(3) 0.0681(9) Uani 1 1 d . U
C26 C 0.2071(3) 0.3707(3) 0.4600(4) 0.0798(11) Uani 1 1 d . U
C25 C 0.3121(3) 0.2224(4) 0.5427(3) 0.0820(11) Uani 1 1 d . U
N12 N 0.0400(4) 0.3944(3) 0.4111(4) 0.1117(12) Uani 1 1 d . U
C4 C 0.7007(4) 0.9996(3) -0.0096(3) 0.0833(11) Uani 1 1 d . U
H4 H 0.666702 1.044953 -0.066715 0.100 Uiso 1 1 calc R .
C9 C 0.3707(4) 0.6381(4) 0.0019(4) 0.0935(12) Uani 1 1 d . U
H9 H 0.365290 0.704427 -0.061582 0.112 Uiso 1 1 calc R .
C27 C 0.1238(4) 0.4428(3) 0.4013(4) 0.0883(11) Uani 1 1 d . U
C24 C 0.3580(3) 0.1093(4) 0.5933(3) 0.0834(11) Uani 1 1 d . U
C12 C 0.3878(4) 0.4495(3) 0.1875(4) 0.0904(12) Uani 1 1 d . U
H12 H 0.392504 0.384384 0.252339 0.108 Uiso 1 1 calc R .
C2 C 0.7948(4) 0.8637(4) 0.1577(4) 0.0882(11) Uani 1 1 d . U
H2 H 0.827094 0.818031 0.216063 0.106 Uiso 1 1 calc R .
C21 C 0.4493(4) -0.1043(5) 0.6883(4) 0.1172(17) Uani 1 1 d . U
H21 H 0.477853 -0.178273 0.721835 0.141 Uiso 1 1 calc R .
C11 C 0.3252(4) 0.4482(4) 0.1255(5) 0.1028(14) Uani 1 1 d . U
H11 H 0.290181 0.383887 0.146477 0.123 Uiso 1 1 calc R .
C3 C 0.7726(4) 1.0423(4) 0.0134(5) 0.1075(14) Uani 1 1 d . U
H3 H 0.788463 1.117849 -0.028001 0.129 Uiso 1 1 calc R .
C10 C 0.3156(4) 0.5435(5) 0.0326(4) 0.1038(14) Uani 1 1 d . U
H10 H 0.272457 0.545847 -0.010659 0.125 Uiso 1 1 calc R .
C1 C 0.8215(4) 0.9737(5) 0.0977(5) 0.1058(14) Uani 1 1 d . U
H1 H 0.871699 1.001306 0.113797 0.127 Uiso 1 1 calc R .
C22 C 0.4894(6) -0.0186(6) 0.6868(5) 0.1313(19) Uani 1 1 d . U
H22 H 0.547746 -0.033401 0.718948 0.158 Uiso 1 1 calc R .
N13 N 0.0066(5) 0.7231(5) 0.8712(6) 0.164(2) Uani 1 1 d D U
C23 C 0.4476(4) 0.0870(6) 0.6404(4) 0.1095(15) Uani 1 1 d . U
H23 H 0.477228 0.145670 0.638929 0.131 Uiso 1 1 calc R .
C29 C 0.0600(7) 0.6212(5) 0.2830(6) 0.153(3) Uani 1 1 d . U
H29 H 0.067691 0.697901 0.237654 0.183 Uiso 1 1 calc R .
C20 C 0.3618(5) -0.0775(5) 0.6369(5) 0.1247(17) Uani 1 1 d . U
H20 H 0.334512 -0.135370 0.634808 0.150 Uiso 1 1 calc R .
O5 O 0.1176(5) 0.7635(5) 0.6865(6) 0.221(2) Uani 1 1 d D U
C28 C 0.1414(6) 0.5573(4) 0.3414(5) 0.133(2) Uani 1 1 d . U
H28 H 0.201217 0.588976 0.339871 0.159 Uiso 1 1 calc R .
C30 C -0.0290(7) 0.5720(7) 0.2923(7) 0.170(3) Uani 1 1 d . U
H30 H -0.084042 0.614051 0.256068 0.204 Uiso 1 1 calc R .
C31 C -0.0347(6) 0.4621(6) 0.3549(6) 0.157(2) Uani 1 1 d . U
H31 H -0.095561 0.428737 0.360438 0.188 Uiso 1 1 calc R .
C40 C -0.1001(9) 0.6776(12) 0.9257(12) 0.367(9) Uani 1 1 d D U
H40A H -0.159627 0.737360 0.914665 0.550 Uiso 1 1 calc GR .
H40B H -0.110036 0.635552 1.006024 0.550 Uiso 1 1 calc GR .
H40C H -0.104344 0.628574 0.893999 0.550 Uiso 1 1 calc GR .
C39 C 0.0439(16) 0.7836(13) 0.9128(16) 0.410(10) Uani 1 1 d D U
H39A H 0.116595 0.813339 0.860830 0.615 Uiso 1 1 calc GR .
H39B H 0.052228 0.734072 0.986701 0.615 Uiso 1 1 calc GR .
H39C H -0.011914 0.844481 0.918944 0.615 Uiso 1 1 calc GR .
C41 C 0.0452(12) 0.7308(12) 0.7717(8) 0.351(9) Uani 1 1 d D U

loop_
_atom_site_aniso_label
_atom_site_aniso_U_11
_atom_site_aniso_U_22
_atom_site_aniso_U_33
_atom_site_aniso_U_23
_atom_site_aniso_U_13
_atom_site_aniso_U_12
O4 0.0685(15) 0.0870(17) 0.0770(16) -0.0351(14) -0.0012(13) -0.0397(13)
O2 0.0798(16) 0.0849(17) 0.0389(12) -0.0201(12) 0.0003(11) -0.0104(13)
O3 0.0866(17) 0.1027(19) 0.0750(16) -0.0553(15) -0.0132(13) -0.0304(14)
N11 0.0584(15) 0.0662(16) 0.0659(17) -0.0334(14) -0.0141(13) -0.0261(13)
N5 0.0697(17) 0.0593(16) 0.0309(13) -0.0064(12) -0.0110(12) -0.0134(13)
O1 0.1003(19) 0.0768(17) 0.0484(14) -0.0097(12) -0.0217(13) 0.0126(15)
N4 0.0767(18) 0.0618(16) 0.0336(13) -0.0072(12) -0.0133(12) -0.0185(14)
C34 0.0483(16) 0.0480(16) 0.0429(16) -0.0166(14) -0.0112(13) -0.0133(13)
C15 0.0472(15) 0.0469(16) 0.0368(13) -0.0144(12) -0.0083(12) -0.0204(13)
N2 0.097(2) 0.078(2) 0.0400(15) -0.0053(14) -0.0161(15) -0.0298(17)
N3 0.100(2) 0.082(2) 0.0428(16) -0.0088(14) -0.0212(15) -0.0310(18)
C14 0.0538(17) 0.0516(17) 0.0389(15) -0.0151(13) -0.0112(13) -0.0159(14)
N10 0.0625(17) 0.082(2) 0.084(2) -0.0428(16) -0.0173(15) -0.0274(14)
C16 0.0528(17) 0.0515(18) 0.0400(16) -0.0154(14) -0.0112(13) -0.0145(14)
N1 0.090(2) 0.080(2) 0.0650(19) -0.0313(16) -0.0296(17) -0.0097(17)
C33 0.0540(17) 0.0596(18) 0.0458(16) -0.0243(15) -0.0092(14) -0.0168(14)
C19 0.0598(19) 0.064(2) 0.0429(17) -0.0229(15) -0.0057(14) -0.0044(16)
C35 0.0499(17) 0.0576(18) 0.0488(17) -0.0219(15) -0.0077(13) -0.0175(14)
N6 0.084(2) 0.0697(19) 0.0632(19) -0.0161(16) -0.0091(16) -0.0243(16)
C17 0.065(2) 0.059(2) 0.0414(17) -0.0137(15) -0.0161(15) -0.0102(16)
C6 0.070(2) 0.062(2) 0.0395(17) -0.0118(15) -0.0076(15) -0.0175(16)
C36 0.0533(18) 0.0608(19) 0.0543(18) -0.0217(16) -0.0077(15) -0.0232(15)
C32 0.0575(18) 0.064(2) 0.0570(19) -0.0328(17) -0.0132(15) -0.0134(15)
C37 0.061(2) 0.082(2) 0.0534(19) -0.0310(18) 0.0055(15) -0.0348(17)
N8 0.085(2) 0.132(3) 0.138(3) -0.080(3) -0.032(2) -0.043(2)
C18 0.063(2) 0.062(2) 0.0503(19) -0.0223(16) -0.0142(15) -0.0010(16)
C13 0.066(2) 0.063(2) 0.0364(16) -0.0155(15) -0.0088(15) -0.0193(16)
C5 0.068(2) 0.066(2) 0.0445(18) -0.0204(16) -0.0047(15) -0.0119(17)
C38 0.069(2) 0.084(2) 0.0531(19) -0.0377(18) 0.0006(16) -0.0280(18)
C7 0.080(2) 0.072(2) 0.0384(17) -0.0160(16) -0.0127(16) -0.0156(18)
N7 0.099(3) 0.085(2) 0.097(3) -0.023(2) -0.037(2) 0.000(2)
N9 0.105(3) 0.111(3) 0.161(4) -0.079(3) -0.034(3) -0.038(2)
C8 0.072(2) 0.079(2) 0.0491(19) -0.0274(18) -0.0035(16) -0.0209(18)
C26 0.076(2) 0.078(2) 0.106(3) -0.057(2) -0.008(2) -0.0358(19)
C25 0.068(2) 0.108(3) 0.087(3) -0.049(2) -0.019(2) -0.028(2)
N12 0.101(3) 0.092(3) 0.150(4) -0.047(3) -0.053(3) -0.006(2)
C4 0.097(3) 0.072(2) 0.074(2) -0.022(2) -0.022(2) -0.022(2)
C9 0.111(3) 0.107(3) 0.074(3) -0.037(2) -0.028(2) -0.030(3)
C27 0.088(3) 0.074(2) 0.105(3) -0.053(2) -0.012(2) -0.004(2)
C24 0.070(2) 0.119(3) 0.069(2) -0.043(2) -0.0156(19) -0.022(2)
C12 0.094(3) 0.072(2) 0.089(3) -0.025(2) -0.009(2) -0.026(2)
C2 0.093(3) 0.100(3) 0.088(3) -0.047(2) -0.035(2) -0.007(2)
C21 0.086(3) 0.138(4) 0.073(3) -0.012(3) -0.019(2) 0.013(3)
C11 0.102(3) 0.100(3) 0.111(4) -0.057(3) -0.002(3) -0.037(3)
C3 0.123(4) 0.085(3) 0.113(4) -0.038(3) -0.022(3) -0.036(3)
C10 0.106(3) 0.128(4) 0.102(3) -0.059(3) -0.025(3) -0.038(3)
C1 0.105(3) 0.122(4) 0.117(4) -0.064(3) -0.031(3) -0.029(3)
C22 0.121(4) 0.162(5) 0.080(3) -0.027(4) -0.033(3) -0.002(4)
N13 0.120(4) 0.184(5) 0.194(6) -0.113(5) -0.011(4) -0.008(4)
C23 0.085(3) 0.160(4) 0.089(3) -0.050(3) -0.033(3) -0.013(3)
C29 0.188(7) 0.073(4) 0.133(5) -0.044(3) 0.001(5) 0.023(4)
C20 0.127(4) 0.104(4) 0.110(4) -0.023(3) -0.030(3) -0.006(3)
O5 0.193(5) 0.202(5) 0.205(6) -0.086(5) -0.026(4) 0.047(4)
C28 0.144(5) 0.071(3) 0.138(5) -0.046(3) 0.008(4) -0.007(3)
C30 0.172(7) 0.128(5) 0.153(6) -0.051(5) -0.032(6) 0.048(5)
C31 0.149(5) 0.126(5) 0.198(7) -0.055(5) -0.091(5) 0.021(4)
C40 0.213(11) 0.323(16) 0.432(19) -0.099(15) 0.032(10) -0.133(11)
C39 0.48(2) 0.294(15) 0.65(3) -0.250(19) -0.32(2) 0.008(14)
C41 0.325(15) 0.352(17) 0.189(10) -0.116(11) 0.018(8) 0.159(11)

loop_
_atom_type_symbol
_atom_type_description
_atom_type_scat_dispersion_real
_atom_type_scat_dispersion_imag
_atom_type_scat_source
C C 0.0033 0.0016 'International Tables Vol C Tables 4.2.6.8 and 6.1.1.4'
H H 0.0000 0.0000 'International Tables Vol C Tables 4.2.6.8 and 6.1.1.4'
N N 0.0061 0.0033 'International Tables Vol C Tables 4.2.6.8 and 6.1.1.4'
O O 0.0106 0.0060 'International Tables Vol C Tables 4.2.6.8 and 6.1.1.4'

loop_
_geom_angle_atom_site_label_1
_geom_angle_atom_site_label_2
_geom_angle_atom_site_label_3
_geom_angle
_geom_angle_site_symmetry_1
_geom_angle_site_symmetry_3
N10 N11 C36 115.0(2) . .
C32 N11 N10 116.3(2) . .
C32 N11 C36 128.3(2) . .
N4 N5 C17 115.9(3) . .
N4 N5 C13 115.7(2) . .
C13 N5 C17 128.0(3) . .
C6 N4 N5 127.1(3) . .
C6 N4 C7 106.8(3) . .
C7 N4 N5 125.5(2) . .
C34 C34 C33 119.1(3) 2_556 .
C34 C34 C35 119.2(3) 2_556 .
C35 C34 C33 121.7(2) . .
C14 C15 C15 118.4(3) . 2_666
C16 C15 C15 119.6(3) . 2_666
C16 C15 C14 122.0(3) . .
C6 N2 N3 107.9(3) . .
C7 N3 N2 108.7(3) . .
C15 C14 C13 119.8(3) . .
C19 C14 C15 121.0(3) . .
C19 C14 C13 119.2(3) . .
N11 N10 C26 126.2(3) . .
C25 N10 N11 127.3(3) . .
C25 N10 C26 106.5(3) . .
C15 C16 C17 120.3(3) . .
C18 C16 C15 120.3(3) . .
C18 C16 C17 119.4(3) . .
C2 N1 C5 116.2(3) . .
C34 C33 C32 119.6(2) . .
C38 C33 C34 120.0(3) . .
C38 C33 C32 120.4(3) . .
C14 C19 H19 120.0 . .
C14 C19 C18 120.0(3) . 2_666
C18 C19 H19 120.0 2_666 .
C34 C35 C36 120.0(2) . .
C37 C35 C34 120.6(2) . .
C37 C35 C36 119.4(3) . .
C12 N6 C8 116.2(3) . .
N5 C17 C16 115.0(3) . .
O1 C17 N5 120.2(3) . .
O1 C17 C16 124.8(3) . .
N4 C6 C5 127.5(3) . .
N2 C6 N4 108.4(3) . .
N2 C6 C5 124.1(3) . .
O4 C36 N11 120.6(3) . .
O4 C36 C35 124.7(3) . .
N11 C36 C35 114.7(2) . .
O3 C32 N11 121.0(3) . .
O3 C32 C33 123.9(3) . .
N11 C32 C33 115.1(2) . .
C35 C37 H37 119.9 . .
C35 C37 C38 120.3(3) . 2_556
C38 C37 H37 119.9 2_556 .
C25 N8 N9 108.1(3) . .
C16 C18 C19 120.6(3) . 2_666
C16 C18 H18 119.7 . .
C19 C18 H18 119.7 2_666 .
O2 C13 N5 120.9(3) . .
O2 C13 C14 124.3(3) . .
N5 C13 C14 114.7(3) . .
N1 C5 C6 117.0(3) . .
N1 C5 C4 123.3(3) . .
C4 C5 C6 119.6(3) . .
C33 C38 C37 120.8(3) . 2_556
C33 C38 H38 119.6 . .
C37 C38 H38 119.6 2_556 .
N4 C7 C8 127.6(3) . .
N3 C7 N4 108.2(3) . .
N3 C7 C8 124.1(3) . .
C20 N7 C24 118.5(4) . .
C26 N9 N8 108.1(3) . .
N6 C8 C7 117.1(3) . .
N6 C8 C9 123.7(3) . .
C9 C8 C7 119.1(3) . .
N10 C26 C27 126.3(3) . .
N9 C26 N10 108.3(4) . .
N9 C26 C27 125.3(4) . .
N10 C25 C24 125.7(3) . .
N8 C25 N10 109.1(4) . .
N8 C25 C24 125.3(4) . .
C27 N12 C31 115.8(5) . .
C5 C4 H4 120.9 . .
C3 C4 C5 118.1(4) . .
C3 C4 H4 120.9 . .
C8 C9 H9 121.2 . .
C8 C9 C10 117.6(4) . .
C10 C9 H9 121.2 . .
N12 C27 C26 116.8(4) . .
N12 C27 C28 126.1(5) . .
C28 C27 C26 117.1(5) . .
N7 C24 C25 119.0(3) . .
N7 C24 C23 120.7(5) . .
C23 C24 C25 120.2(4) . .
N6 C12 H12 117.6 . .
N6 C12 C11 124.8(4) . .
C11 C12 H12 117.6 . .
N1 C2 H2 117.9 . .
N1 C2 C1 124.3(4) . .
C1 C2 H2 117.9 . .
C22 C21 H21 121.4 . .
C22 C21 C20 117.3(6) . .
C20 C21 H21 121.4 . .
C12 C11 H11 121.0 . .
C10 C11 C12 118.0(4) . .
C10 C11 H11 121.0 . .
C4 C3 H3 120.1 . .
C4 C3 C1 119.8(4) . .
C1 C3 H3 120.1 . .
C9 C10 H10 120.1 . .
C11 C10 C9 119.8(4) . .
C11 C10 H10 120.1 . .
C2 C1 C3 118.4(4) . .
C2 C1 H1 120.8 . .
C3 C1 H1 120.8 . .
C21 C22 H22 119.3 . .
C23 C22 C21 121.4(6) . .
C23 C22 H22 119.3 . .
C40 N13 C39 121.6(12) . .
C41 N13 C40 110.7(11) . .
C41 N13 C39 124.7(12) . .
C24 C23 H23 120.3 . .
C22 C23 C24 119.4(6) . .
C22 C23 H23 120.3 . .
C28 C29 H29 119.6 . .
C30 C29 H29 119.6 . .
C30 C29 C28 120.9(6) . .
N7 C20 C21 122.7(6) . .
N7 C20 H20 118.7 . .
C21 C20 H20 118.7 . .
C27 C28 C29 113.9(6) . .
C27 C28 H28 123.0 . .
C29 C28 H28 123.0 . .
C29 C30 H30 121.2 . .
C31 C30 C29 117.6(8) . .
C31 C30 H30 121.2 . .
N12 C31 H31 117.2 . .
C30 C31 N12 125.6(7) . .
C30 C31 H31 117.2 . .
N13 C40 H40A 109.5 . .
N13 C40 H40B 109.5 . .
N13 C40 H40C 109.5 . .
H40A C40 H40B 109.5 . .
H40A C40 H40C 109.5 . .
H40B C40 H40C 109.5 . .
N13 C39 H39A 109.5 . .
N13 C39 H39B 109.5 . .
N13 C39 H39C 109.5 . .
H39A C39 H39B 109.5 . .
H39A C39 H39C 109.5 . .
H39B C39 H39C 109.5 . .
O5 C41 N13 145.3(18) . .

loop_
_geom_bond_atom_site_label_1
_geom_bond_atom_site_label_2
_geom_bond_distance
_geom_bond_site_symmetry_2
O4 C36 1.194(3) .
O2 C13 1.202(3) .
O3 C32 1.206(3) .
N11 N10 1.394(3) .
N11 C36 1.399(4) .
N11 C32 1.383(4) .
N5 N4 1.385(3) .
N5 C17 1.400(4) .
N5 C13 1.400(4) .
O1 C17 1.204(4) .
N4 C6 1.366(4) .
N4 C7 1.371(4) .
C34 C34 1.405(5) 2_556
C34 C33 1.416(4) .
C34 C35 1.406(4) .
C15 C15 1.414(5) 2_666
C15 C14 1.413(4) .
C15 C16 1.401(4) .
N2 N3 1.373(4) .
N2 C6 1.319(4) .
N3 C7 1.309(4) .
C14 C19 1.362(4) .
C14 C13 1.484(4) .
N10 C26 1.394(5) .
N10 C25 1.349(5) .
C16 C17 1.472(4) .
C16 C18 1.366(4) .
N1 C5 1.339(4) .
N1 C2 1.335(4) .
C33 C32 1.470(4) .
C33 C38 1.367(4) .
C19 H19 0.9300 .
C19 C18 1.401(4) 2_666
C35 C36 1.475(4) .
C35 C37 1.364(4) .
N6 C8 1.339(4) .
N6 C12 1.330(5) .
C6 C5 1.456(4) .
C37 H37 0.9300 .
C37 C38 1.392(4) 2_556
N8 N9 1.391(5) .
N8 C25 1.305(5) .
C18 H18 0.9300 .
C5 C4 1.392(5) .
C38 H38 0.9300 .
C7 C8 1.459(5) .
N7 C24 1.334(5) .
N7 C20 1.318(6) .
N9 C26 1.291(5) .
C8 C9 1.373(5) .
C26 C27 1.460(6) .
C25 C24 1.429(6) .
N12 C27 1.290(5) .
N12 C31 1.345(7) .
C4 H4 0.9300 .
C4 C3 1.361(5) .
C9 H9 0.9300 .
C9 C10 1.394(6) .
C27 C28 1.391(6) .
C24 C23 1.408(6) .
C12 H12 0.9300 .
C12 C11 1.367(6) .
C2 H2 0.9300 .
C2 C1 1.364(6) .
C21 H21 0.9300 .
C21 C22 1.339(7) .
C21 C20 1.415(7) .
C11 H11 0.9300 .
C11 C10 1.354(6) .
C3 H3 0.9300 .
C3 C1 1.367(7) .
C10 H10 0.9300 .
C1 H1 0.9300 .
C22 H22 0.9300 .
C22 C23 1.329(8) .
N13 C40 1.388(7) .
N13 C39 1.413(8) .
N13 C41 1.239(8) .
C23 H23 0.9300 .
C29 H29 0.9300 .
C29 C28 1.417(9) .
C29 C30 1.357(10) .
C20 H20 0.9300 .
O5 C41 1.147(8) .
C28 H28 0.9300 .
C30 H30 0.9300 .
C30 C31 1.324(9) .
C31 H31 0.9300 .
C40 H40A 0.9600 .
C40 H40B 0.9600 .
C40 H40C 0.9600 .
C39 H39A 0.9600 .
C39 H39B 0.9600 .
C39 H39C 0.9600 .

loop_
_geom_hbond_atom_site_label_D
_geom_hbond_atom_site_label_H
_geom_hbond_atom_site_label_A
_geom_hbond_distance_DH
_geom_hbond_distance_HA
_geom_hbond_distance_DA
_geom_hbond_angle_DHA
_geom_hbond_site_symmetry_A
C11 H11 O4 0.93 2.59 3.226(6) 126.2 .
C40 H40B O2 0.96 2.60 3.242(11) 124.6 1_456

loop_
_geom_torsion_atom_site_label_1
_geom_torsion_atom_site_label_2
_geom_torsion_atom_site_label_3
_geom_torsion_atom_site_label_4
_geom_torsion
_geom_torsion_site_symmetry_1
_geom_torsion_site_symmetry_4
N11 N10 C26 N9 -178.8(3) . .
N11 N10 C26 C27 -2.5(6) . .
N11 N10 C25 N8 178.9(3) . .
N11 N10 C25 C24 -1.0(6) . .
N5 N4 C6 N2 -173.2(3) . .
N5 N4 C6 C5 8.8(6) . .
N5 N4 C7 N3 173.4(3) . .
N5 N4 C7 C8 -9.8(5) . .
N4 N5 C17 O1 -1.6(4) . .
N4 N5 C17 C16 178.2(2) . .
N4 N5 C13 O2 5.1(4) . .
N4 N5 C13 C14 -174.7(2) . .
N4 C6 C5 N1 22.1(5) . .
N4 C6 C5 C4 -161.3(3) . .
N4 C7 C8 N6 -13.9(5) . .
N4 C7 C8 C9 170.2(4) . .
C34 C34 C33 C32 177.0(3) 2_556 .
C34 C34 C33 C38 -1.4(5) 2_556 .
C34 C34 C35 C36 176.5(3) 2_556 .
C34 C34 C35 C37 -2.0(5) 2_556 .
C34 C33 C32 O3 -169.8(3) . .
C34 C33 C32 N11 8.6(4) . .
C34 C33 C38 C37 1.8(5) . 2_556
C34 C35 C36 O4 -175.5(3) . .
C34 C35 C36 N11 3.8(4) . .
C34 C35 C37 C38 1.6(5) . 2_556
C15 C15 C14 C19 1.0(4) 2_666 .
C15 C15 C14 C13 -177.8(3) 2_666 .
C15 C15 C16 C17 -178.5(3) 2_666 .
C15 C15 C16 C18 1.5(4) 2_666 .
C15 C14 C19 C18 -1.4(4) . 2_666
C15 C14 C13 O2 177.9(3) . .
C15 C14 C13 N5 -2.3(4) . .
C15 C16 C17 N5 -4.8(4) . .
C15 C16 C17 O1 175.0(3) . .
C15 C16 C18 C19 -1.2(4) . 2_666
N2 N3 C7 N4 -0.9(4) . .
N2 N3 C7 C8 -177.8(3) . .
N2 C6 C5 N1 -155.5(3) . .
N2 C6 C5 C4 21.1(5) . .
N3 N2 C6 N4 0.8(4) . .
N3 N2 C6 C5 178.8(3) . .
N3 C7 C8 N6 162.4(4) . .
N3 C7 C8 C9 -13.5(6) . .
C14 C15 C16 C17 1.0(4) . .
C14 C15 C16 C18 -178.9(3) . .
N10 N11 C36 O4 -5.3(5) . .
N10 N11 C36 C35 175.3(3) . .
N10 N11 C32 O3 -2.9(5) . .
N10 N11 C32 C33 178.6(3) . .
N10 C26 C27 N12 15.7(6) . .
N10 C26 C27 C28 -165.1(4) . .
N10 C25 C24 N7 7.6(6) . .
N10 C25 C24 C23 -174.6(4) . .
C16 C15 C14 C19 -178.5(2) . .
C16 C15 C14 C13 2.7(4) . .
N1 C5 C4 C3 0.4(6) . .
N1 C2 C1 C3 1.4(7) . .
C33 C34 C35 C36 -2.9(4) . .
C33 C34 C35 C37 178.5(3) . .
C19 C14 C13 O2 -0.9(5) . .
C19 C14 C13 N5 178.9(3) . .
C35 C34 C33 C32 -3.5(4) . .
C35 C34 C33 C38 178.1(3) . .
N6 C8 C9 C10 -0.9(6) . .
N6 C12 C11 C10 -1.6(7) . .
C17 N5 N4 C6 86.8(4) . .
C17 N5 N4 C7 -83.6(4) . .
C17 N5 C13 O2 177.8(3) . .
C17 N5 C13 C14 -2.1(4) . .
C17 C16 C18 C19 178.9(3) . 2_666
C6 N4 C7 N3 1.4(4) . .
C6 N4 C7 C8 178.1(3) . .
C6 N2 N3 C7 0.1(4) . .
C6 C5 C4 C3 -175.9(4) . .
C36 N11 N10 C26 92.3(4) . .
C36 N11 N10 C25 -85.6(4) . .
C36 N11 C32 O3 170.3(3) . .
C36 N11 C32 C33 -8.2(5) . .
C36 C35 C37 C38 -177.0(3) . 2_556
C32 N11 N10 C26 -93.6(4) . .
C32 N11 N10 C25 88.5(4) . .
C32 N11 C36 O4 -178.6(3) . .
C32 N11 C36 C35 2.1(5) . .
C32 C33 C38 C37 -176.5(3) . 2_556
C37 C35 C36 O4 3.1(5) . .
C37 C35 C36 N11 -177.6(3) . .
N8 N9 C26 N10 0.2(5) . .
N8 N9 C26 C27 -176.2(4) . .
N8 C25 C24 N7 -172.3(4) . .
N8 C25 C24 C23 5.4(6) . .
C18 C16 C17 N5 175.1(2) . .
C18 C16 C17 O1 -5.0(5) . .
C13 N5 N4 C6 -99.6(4) . .
C13 N5 N4 C7 90.0(4) . .
C13 N5 C17 O1 -174.3(3) . .
C13 N5 C17 C16 5.5(4) . .
C13 C14 C19 C18 177.4(3) . 2_666
C5 N1 C2 C1 -0.9(6) . .
C5 C4 C3 C1 0.1(7) . .
C38 C33 C32 O3 8.6(5) . .
C38 C33 C32 N11 -173.0(3) . .
C7 N4 C6 N2 -1.3(4) . .
C7 N4 C6 C5 -179.2(3) . .
C7 C8 C9 C10 174.7(4) . .
N7 C24 C23 C22 -2.1(7) . .
N9 N8 C25 N10 -0.6(5) . .
N9 N8 C25 C24 179.3(4) . .
N9 C26 C27 N12 -168.5(4) . .
N9 C26 C27 C28 10.7(6) . .
C8 N6 C12 C11 0.7(6) . .
C8 C9 C10 C11 0.0(7) . .
C26 N10 C25 N8 0.7(4) . .
C26 N10 C25 C24 -179.2(4) . .
C26 C27 C28 C29 177.6(4) . .
C25 N10 C26 N9 -0.6(4) . .
C25 N10 C26 C27 175.8(4) . .
C25 N8 N9 C26 0.3(5) . .
C25 C24 C23 C22 -179.8(5) . .
N12 C27 C28 C29 -3.3(7) . .
C4 C3 C1 C2 -0.9(7) . .
C27 N12 C31 C30 -0.4(10) . .
C24 N7 C20 C21 1.0(7) . .
C12 N6 C8 C7 -175.1(3) . .
C12 N6 C8 C9 0.6(5) . .
C12 C11 C10 C9 1.1(7) . .
C2 N1 C5 C6 176.4(3) . .
C2 N1 C5 C4 0.0(5) . .
C21 C22 C23 C24 1.0(8) . .
C22 C21 C20 N7 -2.0(8) . .
C29 C30 C31 N12 0.5(12) . .
C20 N7 C24 C25 178.8(4) . .
C20 N7 C24 C23 1.1(6) . .
C20 C21 C22 C23 0.9(8) . .
C28 C29 C30 C31 -2.0(11) . .
C30 C29 C28 C27 3.2(9) . .
C31 N12 C27 C26 -179.0(5) . .
C31 N12 C27 C28 1.9(8) . .
C40 N13 C41 O5 174(2) . .
C39 N13 C41 O5 13(3) . .
